data_9006318
loop_
_publ_author_name
'Pecharroman, C.'
'Gonzalez-Carreno T'
'Iglesias, J. E.'

_publ_section_title
;
 The infrared dielectric properties of maghemite, gamma-Fe2O3,
 from reflectance measurement on pressed powders
 Sample: c) idealized, either one of Fe-oct 1-6,
 or both Fe-oct 6-7 have zero occupancy
;
_journal_name_full 'Physics and Chemistry of Minerals'
_journal_page_first 21
_journal_page_last 29
_journal_volume 22
_journal_year 1995
_chemical_formula_sum 'Fe3 O4'
_chemical_name_mineral Maghemite
_space_group_IT_number 96
_symmetry_space_group_name_Hall 'P 4nw 2abw'
_symmetry_space_group_name_H-M 'P 43 21 2'
_cell_angle_alpha 90
_cell_angle_beta 90
_cell_angle_gamma 90
_cell_length_a 8.33
_cell_length_b 8.33
_cell_length_c 24.99
_cell_formula_units_Z 24
_cell_volume 1734.029
_database_code_amcsd 0007900
_exptl_crystal_density_diffrn 5.321
_cod_database_code 9006318

loop_
_space_group_symop_operation_xyz
x,y,z
y,x,-z
1/2-y,1/2+x,3/4+z
1/2-x,1/2+y,3/4-z
-x,-y,1/2+z
-y,-x,1/2-z
1/2+y,1/2-x,1/4+z
1/2+x,1/2-y,1/4-z

loop_
_atom_site_label
_atom_site_fract_x
_atom_site_fract_y
_atom_site_fract_z
_atom_site_occupancy
Fe-oct1 0.62500 0.37500 0.08333 1.00000
Fe-oct2 0.12500 0.62500 0.00000 1.00000
Fe-oct3 0.37500 0.12500 0.08333 1.00000
Fe-oct4 0.12500 0.87500 0.08333 1.00000
Fe-oct5 0.87500 0.62500 0.08333 1.00000
Fe-oct6 0.37500 0.37500 0.00000 1.00000
Fe-oct7 0.87500 0.87500 0.00000 1.00000
Fe-tet1 0.50000 0.75000 0.04167 1.00000
Fe-tet2 0.00000 0.25000 0.04167 1.00000
Fe-tet3 0.25000 0.50000 0.12500 1.00000
O1 0.12500 0.12500 0.08333 1.00000
O2 0.62500 0.62500 0.08333 1.00000
O3 0.62500 0.37500 0.00000 1.00000
O4 0.37500 0.12500 0.00000 1.00000
O5 0.62500 0.87500 0.00000 1.00000
O6 0.12500 0.87500 0.00000 1.00000
O7 0.62500 0.12500 0.08333 1.00000
O8 0.37500 0.37500 0.08333 1.00000
O9 0.37500 0.87500 0.08333 1.00000
O10 0.87500 0.37500 0.08333 1.00000
O11 0.87500 0.87500 0.08333 1.00000
O12 0.12500 0.62500 0.08333 1.00000

loop_
_cod_related_entry_id
_cod_related_entry_database
_cod_related_entry_code
1 ChemSpider 4937312
2 AMCSD 0007900
